data_4331655
loop_
_publ_author_name
'Christopher C. Underwood'
'Colin D. McMillen'
'Hongyu Chen'
'Jeffery N. Anker'
'Joseph W. Kolis'

_publ_contact_author_address
;
Department of Chemistry 
Clemson University 
Clemson, SC, 29634
USA
;
_publ_contact_author_email kjoseph@clemson.edu
_publ_contact_author_fax 864-656-6613
_publ_contact_author_name 'Joseph W. Kolis'
_publ_contact_author_phone 864-656-4739
_publ_section_title
;
 Hydrothermal Chemistry, Structures, and Luminescence Studies of Alkali
 Hafnium Fluorides
;
_journal_name_full 'Inorganic Chemistry'
_journal_page_first 237
_journal_page_last 244
_journal_paper_doi 10.1021/ic301760a
_journal_volume 52
_journal_year 2013
_chemical_formula_moiety 'F6 Hf, 2(Li)'
_chemical_formula_sum 'F6 Hf Li2'
_chemical_formula_weight 306.37
_chemical_name_systematic
; 
 ? 
;
_space_group_IT_number 162
_symmetry_cell_setting trigonal
_symmetry_space_group_name_Hall '-P 3 2'
_symmetry_space_group_name_H-M 'P -3 1 m'
_atom_sites_solution_primary direct
_atom_sites_solution_secondary difmap
_audit_creation_method SHELXL-97
_cell_angle_alpha 90.00
_cell_angle_beta 90.00
_cell_angle_gamma 120.00
_cell_formula_units_Z 1
_cell_length_a 4.9748(7)
_cell_length_b 4.9748(7)
_cell_length_c 4.6449(9)
_cell_measurement_reflns_used 89
_cell_measurement_temperature 293(2)
_cell_measurement_theta_max 26.30
_cell_measurement_theta_min 4.39
_cell_volume 99.55(3)
_computing_cell_refinement 'CrystalClear (Rigaku/MSC, 2006)'
_computing_data_collection 'CrystalClear (Rigaku/MSC, 2006)'
_computing_data_reduction 'CrystalClear (Rigaku/MSC, 2006)'
_computing_molecular_graphics 'DIAMOND (Bradenburg, 1999)'
_computing_publication_material 'SHELXTL 6.10 (Sheldrick, 2008)'
_computing_structure_refinement 'SHELXTL 6.10 (Sheldrick, 2008)'
_computing_structure_solution 'SHELXTL 6.10 (Sheldrick, 2008)'
_diffrn_ambient_temperature 293(2)
_diffrn_detector_area_resol_mean 14.6306
_diffrn_measured_fraction_theta_full 1.000
_diffrn_measured_fraction_theta_max 1.000
_diffrn_measurement_device_type 'Rigaku AFC8S'
_diffrn_measurement_method dtprofit.ref
_diffrn_radiation_monochromator graphite
_diffrn_radiation_source 'fine-focus sealed tube'
_diffrn_radiation_type MoK\a
_diffrn_radiation_wavelength 0.71073
_diffrn_reflns_av_R_equivalents 0.1080
_diffrn_reflns_av_sigmaI/netI 0.0383
_diffrn_reflns_limit_h_max 6
_diffrn_reflns_limit_h_min -5
_diffrn_reflns_limit_k_max 5
_diffrn_reflns_limit_k_min -6
_diffrn_reflns_limit_l_max 5
_diffrn_reflns_limit_l_min -5
_diffrn_reflns_number 935
_diffrn_reflns_theta_full 26.30
_diffrn_reflns_theta_max 26.30
_diffrn_reflns_theta_min 4.39
_diffrn_standards_interval_count 0
_diffrn_standards_interval_time 0
_diffrn_standards_number 0
_exptl_absorpt_coefficient_mu 26.231
_exptl_absorpt_correction_T_max 0
_exptl_absorpt_correction_T_min 0
_exptl_absorpt_correction_type multi-scan
_exptl_absorpt_process_details 'REQAB, CrystalClear'
_exptl_crystal_colour colourless
_exptl_crystal_density_diffrn 5.110
_exptl_crystal_description plate
_exptl_crystal_F_000 132
_exptl_crystal_size_max 0.50
_exptl_crystal_size_mid 0.30
_exptl_crystal_size_min 0.20
_refine_diff_density_max 3.008
_refine_diff_density_min -2.662
_refine_diff_density_rms 0.492
_refine_ls_extinction_coef 0.23(6)
_refine_ls_extinction_expression Fc^*^=kFc[1+0.001xFc^2^\l^3^/sin(2\q)]^-1/4^
_refine_ls_extinction_method SHELXL
_refine_ls_goodness_of_fit_ref 1.215
_refine_ls_matrix_type full
_refine_ls_number_parameters 12
_refine_ls_number_reflns 89
_refine_ls_number_restraints 0
_refine_ls_restrained_S_all 1.215
_refine_ls_R_factor_all 0.0319
_refine_ls_R_factor_gt 0.0319
_refine_ls_shift/su_max 0.000
_refine_ls_shift/su_mean 0.000
_refine_ls_structure_factor_coef Fsqd
_refine_ls_weighting_details 'calc w=1/[\s^2^(Fo^2^)+(0.0484P)^2^+1.3570P] where P=(Fo^2^+2Fc^2^)/3'
_refine_ls_weighting_scheme calc
_refine_ls_wR_factor_gt 0.0770
_refine_ls_wR_factor_ref 0.0770
_reflns_number_gt 89
_reflns_number_total 89
_reflns_threshold_expression >2sigma(I)
_cod_data_source_file ic301760a_si_004_1.cif
_cod_data_source_block cu67-1
_cod_database_code 4331655

loop_
_symmetry_equiv_pos_as_xyz
'x, y, z'
'-y, x-y, z'
'-x+y, -x, z'
'-y, -x, -z'
'-x+y, y, -z'
'x, x-y, -z'
'-x, -y, -z'
'y, -x+y, -z'
'x-y, x, -z'
'y, x, z'
'x-y, -y, z'
'-x, -x+y, z'

loop_
_atom_site_label
_atom_site_type_symbol
_atom_site_fract_x
_atom_site_fract_y
_atom_site_fract_z
_atom_site_U_iso_or_equiv
_atom_site_adp_type
_atom_site_occupancy
_atom_site_symmetry_multiplicity
_atom_site_calc_flag
_atom_site_refinement_flags
Hf1 Hf 0.0000 0.0000 0.0000 0.0027(11) Uani 1 12 d S
Li1 Li 0.3333 0.6667 0.5000 0.009(8) Uani 1 6 d S
F1 F 1.0000 0.3278(19) 0.2554(17) 0.0050(15) Uani 1 2 d S

loop_
_atom_site_aniso_label
_atom_site_aniso_U_11
_atom_site_aniso_U_22
_atom_site_aniso_U_33
_atom_site_aniso_U_23
_atom_site_aniso_U_13
_atom_site_aniso_U_12
Hf1 0.0035(11) 0.0035(11) 0.0011(12) 0.000 0.000 0.0017(6)
Li1 0.010(13) 0.010(13) 0.007(19) 0.000 0.000 0.005(6)
F1 0.007(4) 0.005(3) 0.004(4) -0.001(3) 0.000 0.003(2)

loop_
_atom_type_symbol
_atom_type_description
_atom_type_scat_dispersion_real
_atom_type_scat_dispersion_imag
_atom_type_scat_source
Li Li -0.0003 0.0001 'International Tables Vol C Tables 4.2.6.8 and 6.1.1.4'
F F 0.0171 0.0103 'International Tables Vol C Tables 4.2.6.8 and 6.1.1.4'
Hf Hf -0.5830 6.1852 'International Tables Vol C Tables 4.2.6.8 and 6.1.1.4'

loop_
_geom_angle_atom_site_label_1
_geom_angle_atom_site_label_2
_geom_angle_atom_site_label_3
_geom_angle
_geom_angle_site_symmetry_1
_geom_angle_site_symmetry_3
F1 Hf1 F1 180.0(4) 7_655 1_455
F1 Hf1 F1 88.9(3) 7_655 9_445
F1 Hf1 F1 91.1(3) 1_455 9_445
F1 Hf1 F1 91.1(3) 7_655 3_665
F1 Hf1 F1 88.9(3) 1_455 3_665
F1 Hf1 F1 180.0(4) 9_445 3_665
F1 Hf1 F1 91.1(3) 7_655 2_545
F1 Hf1 F1 88.9(3) 1_455 2_545
F1 Hf1 F1 91.1(3) 9_445 2_545
F1 Hf1 F1 88.9(3) 3_665 2_545
F1 Hf1 F1 88.9(3) 7_655 8_565
F1 Hf1 F1 91.1(3) 1_455 8_565
F1 Hf1 F1 88.9(3) 9_445 8_565
F1 Hf1 F1 91.1(3) 3_665 8_565
F1 Hf1 F1 180.0 2_545 8_565
F1 Li1 F1 178.7(5) 9_556 1_455
F1 Li1 F1 89.5(3) 9_556 3_675
F1 Li1 F1 91.5(3) 1_455 3_675
F1 Li1 F1 91.5(3) 9_556 7_666
F1 Li1 F1 89.5(3) 1_455 7_666
F1 Li1 F1 87.5(5) 3_675 7_666
F1 Li1 F1 87.5(5) 9_556 2_655
F1 Li1 F1 91.5(3) 1_455 2_655
F1 Li1 F1 91.5(3) 3_675 2_655
F1 Li1 F1 178.7(5) 7_666 2_655
F1 Li1 F1 91.5(3) 9_556 8_566
F1 Li1 F1 87.5(5) 1_455 8_566
F1 Li1 F1 178.7(5) 3_675 8_566
F1 Li1 F1 91.5(3) 7_666 8_566
F1 Li1 F1 89.5(3) 2_655 8_566
F1 Li1 Li1 136.2(3) 9_556 7_566
F1 Li1 Li1 44.73(17) 1_455 7_566
F1 Li1 Li1 89.3(2) 3_675 7_566
F1 Li1 Li1 44.73(17) 7_666 7_566
F1 Li1 Li1 136.2(3) 2_655 7_566
F1 Li1 Li1 89.3(2) 8_566 7_566
F1 Li1 Li1 44.73(17) 9_556 7_676
F1 Li1 Li1 136.2(3) 1_455 7_676
F1 Li1 Li1 44.73(17) 3_675 7_676
F1 Li1 Li1 89.3(2) 7_666 7_676
F1 Li1 Li1 89.3(2) 2_655 7_676
F1 Li1 Li1 136.2(3) 8_566 7_676
Li1 Li1 Li1 120.0 7_566 7_676
F1 Li1 Li1 89.3(2) 9_556 7_666
F1 Li1 Li1 89.3(2) 1_455 7_666
F1 Li1 Li1 136.2(3) 3_675 7_666
F1 Li1 Li1 136.2(3) 7_666 7_666
F1 Li1 Li1 44.73(17) 2_655 7_666
F1 Li1 Li1 44.73(17) 8_566 7_666
Li1 Li1 Li1 120.0 7_566 7_666
Li1 Li1 Li1 120.0 7_676 7_666
Hf1 F1 Li1 132.3(2) 1_655 1_655
Hf1 F1 Li1 132.3(2) 1_655 7_666
Li1 F1 Li1 90.5(3) 1_655 7_666

loop_
_geom_bond_atom_site_label_1
_geom_bond_atom_site_label_2
_geom_bond_distance
_geom_bond_site_symmetry_2
Hf1 F1 2.017(9) 7_655
Hf1 F1 2.017(9) 1_455
Hf1 F1 2.017(9) 9_445
Hf1 F1 2.017(9) 3_665
Hf1 F1 2.017(9) 2_545
Hf1 F1 2.017(9) 8_565
Li1 F1 2.022(6) 9_556
Li1 F1 2.022(6) 1_455
Li1 F1 2.022(6) 3_675
Li1 F1 2.022(6) 7_666
Li1 F1 2.022(6) 2_655
Li1 F1 2.022(6) 8_566
F1 Hf1 2.017(9) 1_655
F1 Li1 2.022(6) 1_655
F1 Li1 2.022(6) 7_666
